data_4121074
loop_
_publ_author_name
'Hui Li'
'Adelia J. A. Aquino'
'David B. Cordes'
'Fernando Hung-Low'
'William L. Hase'
'Clemens Krempner'

_publ_contact_author_address
;Department of Chemistry and Biochemistry
Texas Tech University
Lubbock, TX 79409
USA
;
_publ_contact_author_email Clemens.Krempner@ttu.edu
_publ_contact_author_name 'Clemens Krempner'
_publ_section_title
;
 A Zwitterionic Carbanion Frustrated by Boranes - Dihydrogen Cleavage with
 Weak Lewis Acids via an "Inverse" Frustrated Lewis Pair Approach
;
_journal_name_full 'Journal of the American Chemical Society'
_journal_page_first 16066
_journal_page_last 16069
_journal_paper_doi 10.1021/ja409330h
_journal_volume 135
_journal_year 2013
_chemical_formula_sum 'C41 H72 B Na O6 Si3'
_chemical_formula_weight 779.06
_chemical_name_systematic
; 
 ? 
;
_space_group_IT_number 2
_symmetry_cell_setting triclinic
_symmetry_space_group_name_Hall '-P 1'
_symmetry_space_group_name_H-M 'P -1'
_atom_sites_solution_hydrogens geom
_atom_sites_solution_primary direct
_atom_sites_solution_secondary difmap
_audit_creation_method SHELXL-97
_cell_angle_alpha 101.5214(13)
_cell_angle_beta 95.0592(13)
_cell_angle_gamma 110.9588(12)
_cell_formula_units_Z 2
_cell_length_a 10.9699(13)
_cell_length_b 11.6213(14)
_cell_length_c 19.956(2)
_cell_measurement_reflns_used 531
_cell_measurement_temperature 173(2)
_cell_measurement_theta_max 25.67
_cell_measurement_theta_min 2.31
_cell_volume 2292.2(5)
_computing_cell_refinement 'Bruker APEX 2'
_computing_data_collection 'Bruker APEX 2'
_computing_data_reduction 'Bruker SAINTPLUS'
_computing_molecular_graphics 'Bruker SHELXTL'
_computing_publication_material 'Bruker SHELXTL'
_computing_structure_refinement 'SHELXL-97 (Sheldrick, 1997)'
_computing_structure_solution 'SHELXS-97 (Sheldrick, 1990)'
_diffrn_ambient_temperature 173(2)
_diffrn_measured_fraction_theta_full 0.997
_diffrn_measured_fraction_theta_max 0.997
_diffrn_measurement_device_type 'CCD area detector'
_diffrn_measurement_method 'omega scans'
_diffrn_radiation_monochromator graphite
_diffrn_radiation_source 'fine-focus sealed tube'
_diffrn_radiation_type MoK\a
_diffrn_radiation_wavelength 0.71073
_diffrn_reflns_av_R_equivalents 0.0277
_diffrn_reflns_av_sigmaI/netI 0.0342
_diffrn_reflns_limit_h_max 13
_diffrn_reflns_limit_h_min -13
_diffrn_reflns_limit_k_max 14
_diffrn_reflns_limit_k_min -14
_diffrn_reflns_limit_l_max 24
_diffrn_reflns_limit_l_min -24
_diffrn_reflns_number 22624
_diffrn_reflns_theta_full 25.68
_diffrn_reflns_theta_max 25.68
_diffrn_reflns_theta_min 1.94
_exptl_absorpt_coefficient_mu 0.154
_exptl_absorpt_correction_T_max 0.9709
_exptl_absorpt_correction_T_min 0.9531
_exptl_absorpt_correction_type multi-scan
_exptl_absorpt_process_details SADABS
_exptl_crystal_colour Colorless
_exptl_crystal_density_diffrn 1.129
_exptl_crystal_description Block
_exptl_crystal_F_000 848
_exptl_crystal_size_max 0.31
_exptl_crystal_size_mid 0.26
_exptl_crystal_size_min 0.19
_refine_diff_density_max 1.149
_refine_diff_density_min -0.656
_refine_diff_density_rms 0.050
_refine_ls_extinction_method none
_refine_ls_goodness_of_fit_ref 1.024
_refine_ls_hydrogen_treatment mixed
_refine_ls_matrix_type full
_refine_ls_number_parameters 497
_refine_ls_number_reflns 8696
_refine_ls_number_restraints 12
_refine_ls_restrained_S_all 1.024
_refine_ls_R_factor_all 0.0587
_refine_ls_R_factor_gt 0.0461
_refine_ls_shift/su_max 0.001
_refine_ls_shift/su_mean 0.000
_refine_ls_structure_factor_coef Fsqd
_refine_ls_weighting_details 'calc w=1/[\s^2^(Fo^2^)+(0.0565P)^2^+1.4635P] where P=(Fo^2^+2Fc^2^)/3'
_refine_ls_weighting_scheme calc
_refine_ls_wR_factor_gt 0.1140
_refine_ls_wR_factor_ref 0.1221
_reflns_number_gt 7046
_reflns_number_total 8696
_reflns_threshold_expression >2sigma(I)
_cod_data_source_file ja409330h_si_003_1.cif
_cod_data_source_block 5
_cod_database_code 4121074

loop_
_symmetry_equiv_pos_as_xyz
'x, y, z'
'-x, -y, -z'

loop_
_atom_site_label
_atom_site_type_symbol
_atom_site_fract_x
_atom_site_fract_y
_atom_site_fract_z
_atom_site_U_iso_or_equiv
_atom_site_adp_type
_atom_site_occupancy
_atom_site_symmetry_multiplicity
_atom_site_calc_flag
_atom_site_refinement_flags
Na1 Na 0.55206(7) 0.97323(7) 0.32418(4) 0.02394(18) Uani 1 1 d .
Si1 Si 0.82782(5) 0.88867(5) 0.35265(3) 0.02471(14) Uani 1 1 d .
Si2 Si 0.70204(5) 0.82752(5) 0.19748(3) 0.02451(14) Uani 1 1 d .
Si3 Si 0.55277(5) 0.66100(5) 0.29253(3) 0.02463(14) Uani 1 1 d .
O1 O 0.77893(13) 1.00977(12) 0.35599(7) 0.0277(3) Uani 1 1 d .
O2 O 0.66412(14) 1.18680(13) 0.39315(8) 0.0334(3) Uani 1 1 d .
O3 O 0.58083(13) 0.88123(13) 0.20814(7) 0.0254(3) Uani 1 1 d .
O4 O 0.42420(14) 1.02118(14) 0.24036(8) 0.0327(3) Uani 1 1 d .
O5 O 0.49258(13) 0.76232(12) 0.33438(7) 0.0263(3) Uani 1 1 d .
O6 O 0.38552(17) 0.92904(15) 0.39596(9) 0.0455(4) Uani 1 1 d .
B1 B 0.8923(3) 0.5190(3) 0.26943(14) 0.0352(6) Uani 1 1 d .
C1 C 0.71680(19) 0.76404(18) 0.27566(10) 0.0224(4) Uani 1 1 d .
C2 C 0.8144(2) 0.8433(2) 0.43689(12) 0.0390(5) Uani 1 1 d .
H2A H 0.8733 0.9153 0.4746 0.059 Uiso 1 1 calc R
H2B H 0.8402 0.7705 0.4356 0.059 Uiso 1 1 calc R
H2C H 0.7227 0.8203 0.4448 0.059 Uiso 1 1 calc R
C3 C 1.0064(2) 0.9421(2) 0.34473(13) 0.0379(5) Uani 1 1 d .
H3A H 1.0210 0.9829 0.3060 0.057 Uiso 1 1 calc R
H3B H 1.0318 0.8685 0.3361 0.057 Uiso 1 1 calc R
H3C H 1.0603 1.0031 0.3879 0.057 Uiso 1 1 calc R
C4 C 0.6585(3) 0.7038(2) 0.11459(11) 0.0389(5) Uani 1 1 d .
H4A H 0.5685 0.6410 0.1107 0.058 Uiso 1 1 calc R
H4B H 0.7213 0.6614 0.1139 0.058 Uiso 1 1 calc R
H4C H 0.6626 0.7437 0.0755 0.058 Uiso 1 1 calc R
C5 C 0.8526(2) 0.9621(2) 0.18986(13) 0.0413(6) Uani 1 1 d .
H5A H 0.8347 0.9892 0.1479 0.062 Uiso 1 1 calc R
H5B H 0.9268 0.9343 0.1870 0.062 Uiso 1 1 calc R
H5C H 0.8752 1.0335 0.2307 0.062 Uiso 1 1 calc R
C6 C 0.4311(2) 0.5597(2) 0.21265(13) 0.0445(6) Uani 1 1 d .
H6A H 0.3502 0.5050 0.2256 0.067 Uiso 1 1 calc R
H6B H 0.4694 0.5066 0.1845 0.067 Uiso 1 1 calc R
H6C H 0.4096 0.6139 0.1858 0.067 Uiso 1 1 calc R
C7 C 0.5674(2) 0.5546(2) 0.34828(14) 0.0407(6) Uani 1 1 d .
H7A H 0.5904 0.6019 0.3972 0.061 Uiso 1 1 calc R
H7B H 0.6368 0.5236 0.3363 0.061 Uiso 1 1 calc R
H7C H 0.4827 0.4822 0.3408 0.061 Uiso 1 1 calc R
C8 C 0.8540(2) 1.1348(2) 0.39910(13) 0.0361(5) Uani 1 1 d .
H8A H 0.9474 1.1621 0.3922 0.043 Uiso 1 1 calc R
H8B H 0.8521 1.1341 0.4485 0.043 Uiso 1 1 calc R
C9 C 0.7967(2) 1.2254(2) 0.38112(13) 0.0369(5) Uani 1 1 d .
H9A H 0.8498 1.3124 0.4100 0.044 Uiso 1 1 calc R
H9B H 0.7986 1.2263 0.3317 0.044 Uiso 1 1 calc R
C10 C 0.6118(3) 1.2812(2) 0.38727(16) 0.0537(7) Uani 1 1 d .
H10A H 0.6657 1.3609 0.4216 0.081 Uiso 1 1 calc R
H10B H 0.5202 1.2522 0.3956 0.081 Uiso 1 1 calc R
H10C H 0.6136 1.2953 0.3405 0.081 Uiso 1 1 calc R
C11 C 0.5384(2) 0.9402(2) 0.15962(11) 0.0343(5) Uani 1 1 d .
H11A H 0.5288 0.8902 0.1117 0.041 Uiso 1 1 calc R
H11B H 0.6056 1.0268 0.1650 0.041 Uiso 1 1 calc R
C12 C 0.4088(2) 0.9476(2) 0.17181(11) 0.0352(5) Uani 1 1 d .
H12A H 0.3787 0.9874 0.1378 0.042 Uiso 1 1 calc R
H12B H 0.3411 0.8610 0.1657 0.042 Uiso 1 1 calc R
C13 C 0.3094(3) 1.0471(3) 0.25165(15) 0.0537(7) Uani 1 1 d .
H13A H 0.2985 1.1028 0.2227 0.081 Uiso 1 1 calc R
H13B H 0.3194 1.0892 0.3007 0.081 Uiso 1 1 calc R
H13C H 0.2313 0.9671 0.2393 0.081 Uiso 1 1 calc R
C14 C 0.3574(2) 0.7192(2) 0.34324(18) 0.0599(9) Uani 1 1 d U
H14A H 0.3014 0.7107 0.2994 0.072 Uiso 1 1 calc R
H14B H 0.3316 0.6337 0.3523 0.072 Uiso 1 1 calc R
C15 C 0.3314(3) 0.7991(3) 0.3971(2) 0.0835(13) Uani 1 1 d U
H15A H 0.3681 0.7899 0.4419 0.100 Uiso 1 1 calc R
H15B H 0.2343 0.7716 0.3942 0.100 Uiso 1 1 calc R
C16 C 0.3529(3) 1.0020(3) 0.45089(14) 0.0542(7) Uani 1 1 d .
H16A H 0.2566 0.9776 0.4442 0.081 Uiso 1 1 calc R
H16B H 0.3962 1.0924 0.4521 0.081 Uiso 1 1 calc R
H16C H 0.3831 0.9870 0.4948 0.081 Uiso 1 1 calc R
C17 C 0.99993(19) 0.46930(18) 0.30338(11) 0.0255(4) Uani 1 1 d .
C18 C 1.04324(19) 0.51295(19) 0.37631(11) 0.0273(4) Uani 1 1 d .
C19 C 1.1297(2) 0.4721(2) 0.41092(12) 0.0335(5) Uani 1 1 d .
H19 H 1.1569 0.5045 0.4598 0.040 Uiso 1 1 calc R
C20 C 1.1775(2) 0.3854(2) 0.37613(13) 0.0351(5) Uani 1 1 d .
C21 C 1.1360(2) 0.3417(2) 0.30534(12) 0.0339(5) Uani 1 1 d .
H21 H 1.1673 0.2824 0.2803 0.041 Uiso 1 1 calc R
C22 C 1.0494(2) 0.3812(2) 0.26877(11) 0.0287(5) Uani 1 1 d .
C23 C 0.9916(2) 0.6013(2) 0.41965(11) 0.0357(5) Uani 1 1 d .
H23A H 1.0288 0.6184 0.4688 0.054 Uiso 1 1 calc R
H23B H 0.8947 0.5616 0.4130 0.054 Uiso 1 1 calc R
H23C H 1.0177 0.6815 0.4054 0.054 Uiso 1 1 calc R
C24 C 1.2674(3) 0.3386(3) 0.41503(16) 0.0530(7) Uani 1 1 d .
H24A H 1.2146 0.2753 0.4379 0.079 Uiso 1 1 calc R
H24B H 1.3341 0.4103 0.4500 0.079 Uiso 1 1 calc R
H24C H 1.3116 0.2997 0.3823 0.079 Uiso 1 1 calc R
C25 C 1.0098(3) 0.3225(2) 0.19123(12) 0.0408(6) Uani 1 1 d .
H25A H 1.0445 0.2558 0.1786 0.061 Uiso 1 1 calc R
H25B H 1.0464 0.3883 0.1663 0.061 Uiso 1 1 calc R
H25C H 0.9130 0.2855 0.1787 0.061 Uiso 1 1 calc R
C26 C 0.8514(2) 0.4909(2) 0.18551(11) 0.0292(5) Uani 1 1 d .
C27 C 0.9350(2) 0.5641(2) 0.14671(12) 0.0314(5) Uani 1 1 d .
C28 C 0.8994(2) 0.5450(2) 0.07549(12) 0.0315(5) Uani 1 1 d .
H28 H 0.9598 0.5947 0.0512 0.038 Uiso 1 1 calc R
C29 C 0.7780(2) 0.4552(2) 0.03908(11) 0.0319(5) Uani 1 1 d .
C30 C 0.6945(2) 0.3831(2) 0.07659(12) 0.0320(5) Uani 1 1 d .
H30 H 0.6106 0.3209 0.0530 0.038 Uiso 1 1 calc R
C31 C 0.7290(2) 0.39860(19) 0.14752(12) 0.0304(5) Uani 1 1 d .
C32 C 1.0699(2) 0.6641(2) 0.18183(14) 0.0485(6) Uani 1 1 d .
H32A H 1.0594 0.7257 0.2199 0.073 Uiso 1 1 calc R
H32B H 1.1128 0.7081 0.1480 0.073 Uiso 1 1 calc R
H32C H 1.1249 0.6233 0.2003 0.073 Uiso 1 1 calc R
C33 C 0.7382(3) 0.4379(3) -0.03752(13) 0.0487(6) Uani 1 1 d .
H33A H 0.6729 0.4757 -0.0449 0.073 Uiso 1 1 calc R
H33B H 0.6994 0.3469 -0.0606 0.073 Uiso 1 1 calc R
H33C H 0.8165 0.4799 -0.0569 0.073 Uiso 1 1 calc R
C34 C 0.6334(3) 0.3094(2) 0.18230(14) 0.0463(6) Uani 1 1 d .
H34A H 0.5621 0.2428 0.1469 0.069 Uiso 1 1 calc R
H34B H 0.5954 0.3574 0.2142 0.069 Uiso 1 1 calc R
H34C H 0.6807 0.2704 0.2083 0.069 Uiso 1 1 calc R
C35 C 0.2343(2) 0.1012(2) 0.05223(11) 0.0337(5) Uani 1 1 d .
C36 C 0.3073(3) 0.0514(2) 0.01095(12) 0.0404(6) Uani 1 1 d .
H36 H 0.3855 0.1074 -0.0002 0.049 Uiso 1 1 calc R
C37 C 0.2684(3) -0.0788(2) -0.01442(12) 0.0453(6) Uani 1 1 d .
H37 H 0.3197 -0.1112 -0.0428 0.054 Uiso 1 1 calc R
C38 C 0.1550(3) -0.1613(2) 0.00157(13) 0.0463(6) Uani 1 1 d .
H38 H 0.1275 -0.2506 -0.0159 0.056 Uiso 1 1 calc R
C39 C 0.0817(3) -0.1128(2) 0.04326(14) 0.0458(6) Uani 1 1 d .
H39 H 0.0040 -0.1690 0.0548 0.055 Uiso 1 1 calc R
C40 C 0.1211(2) 0.0167(2) 0.06811(13) 0.0401(6) Uani 1 1 d .
H40 H 0.0698 0.0489 0.0966 0.048 Uiso 1 1 calc R
C41 C 0.2749(3) 0.2428(2) 0.07883(15) 0.0516(7) Uani 1 1 d .
H41A H 0.3587 0.2873 0.0644 0.077 Uiso 1 1 calc R
H41B H 0.2865 0.2647 0.1296 0.077 Uiso 1 1 calc R
H41C H 0.2061 0.2684 0.0598 0.077 Uiso 1 1 calc R
H1A H 0.759(2) 0.707(2) 0.2641(12) 0.041(7) Uiso 1 1 d .
H1P H 0.932(3) 0.625(3) 0.2905(13) 0.050(7) Uiso 1 1 d .
H2P H 0.802(3) 0.482(3) 0.2942(14) 0.059(8) Uiso 1 1 d .

loop_
_atom_site_aniso_label
_atom_site_aniso_U_11
_atom_site_aniso_U_22
_atom_site_aniso_U_33
_atom_site_aniso_U_23
_atom_site_aniso_U_13
_atom_site_aniso_U_12
Na1 0.0212(4) 0.0204(4) 0.0292(4) 0.0053(3) 0.0037(3) 0.0074(3)
Si1 0.0191(3) 0.0273(3) 0.0279(3) 0.0055(2) 0.0029(2) 0.0100(2)
Si2 0.0254(3) 0.0261(3) 0.0258(3) 0.0082(2) 0.0088(2) 0.0124(2)
Si3 0.0230(3) 0.0176(3) 0.0333(3) 0.0079(2) 0.0066(2) 0.0067(2)
O1 0.0198(7) 0.0207(7) 0.0367(8) 0.0014(6) 0.0007(6) 0.0052(6)
O2 0.0294(8) 0.0216(7) 0.0493(9) 0.0092(7) 0.0052(7) 0.0104(6)
O3 0.0287(7) 0.0280(7) 0.0263(7) 0.0121(6) 0.0082(6) 0.0153(6)
O4 0.0302(8) 0.0400(9) 0.0327(8) 0.0062(7) 0.0034(6) 0.0211(7)
O5 0.0180(7) 0.0218(7) 0.0395(8) 0.0097(6) 0.0099(6) 0.0058(6)
O6 0.0455(10) 0.0298(9) 0.0598(11) 0.0042(8) 0.0300(9) 0.0117(8)
B1 0.0342(14) 0.0403(15) 0.0349(14) 0.0042(11) 0.0047(11) 0.0218(12)
C1 0.0198(9) 0.0220(10) 0.0289(10) 0.0070(8) 0.0065(8) 0.0112(8)
C2 0.0427(13) 0.0487(14) 0.0305(12) 0.0094(10) 0.0039(10) 0.0238(12)
C3 0.0220(11) 0.0440(14) 0.0440(14) 0.0035(11) 0.0029(10) 0.0129(10)
C4 0.0513(15) 0.0443(14) 0.0291(12) 0.0053(10) 0.0092(10) 0.0291(12)
C5 0.0355(13) 0.0506(15) 0.0434(14) 0.0243(12) 0.0172(11) 0.0139(11)
C6 0.0397(14) 0.0305(12) 0.0469(15) -0.0005(11) 0.0043(11) 0.0003(11)
C7 0.0425(14) 0.0333(12) 0.0586(16) 0.0253(11) 0.0200(12) 0.0188(11)
C8 0.0222(11) 0.0241(11) 0.0505(14) -0.0013(10) -0.0015(10) 0.0030(9)
C9 0.0334(12) 0.0218(11) 0.0500(14) 0.0099(10) 0.0097(10) 0.0032(9)
C10 0.0545(16) 0.0326(13) 0.076(2) 0.0056(13) -0.0021(14) 0.0270(12)
C11 0.0446(13) 0.0418(13) 0.0302(12) 0.0181(10) 0.0111(10) 0.0268(11)
C12 0.0371(12) 0.0432(13) 0.0290(12) 0.0082(10) 0.0007(9) 0.0214(11)
C13 0.0442(15) 0.076(2) 0.0517(16) 0.0043(14) 0.0065(12) 0.0421(15)
C14 0.0294(13) 0.0313(13) 0.113(3) 0.0081(15) 0.0361(15) 0.0041(11)
C15 0.0512(18) 0.0364(16) 0.156(4) 0.0107(19) 0.064(2) 0.0047(14)
C16 0.0459(15) 0.076(2) 0.0480(16) 0.0052(14) 0.0138(12) 0.0362(15)
C17 0.0208(10) 0.0230(10) 0.0304(11) 0.0085(8) 0.0077(8) 0.0040(8)
C18 0.0211(10) 0.0253(10) 0.0307(11) 0.0099(9) 0.0073(8) 0.0011(8)
C19 0.0250(11) 0.0377(12) 0.0310(12) 0.0165(10) 0.0027(9) 0.0006(9)
C20 0.0240(11) 0.0375(12) 0.0478(14) 0.0266(11) 0.0085(10) 0.0076(10)
C21 0.0293(11) 0.0298(11) 0.0503(14) 0.0196(10) 0.0146(10) 0.0135(9)
C22 0.0245(10) 0.0276(11) 0.0358(12) 0.0126(9) 0.0090(9) 0.0088(9)
C23 0.0324(12) 0.0362(12) 0.0306(12) 0.0027(10) 0.0083(9) 0.0062(10)
C24 0.0398(14) 0.0641(18) 0.0680(18) 0.0411(15) 0.0085(13) 0.0223(13)
C25 0.0509(15) 0.0404(13) 0.0394(13) 0.0057(11) 0.0111(11) 0.0288(12)
C26 0.0287(11) 0.0282(11) 0.0337(12) 0.0048(9) 0.0024(9) 0.0166(9)
C27 0.0246(11) 0.0243(11) 0.0415(13) 0.0040(9) 0.0006(9) 0.0083(9)
C28 0.0321(11) 0.0245(11) 0.0391(12) 0.0106(9) 0.0074(9) 0.0104(9)
C29 0.0340(12) 0.0291(11) 0.0336(12) 0.0049(9) -0.0010(9) 0.0164(10)
C30 0.0245(11) 0.0236(11) 0.0419(13) 0.0014(9) -0.0032(9) 0.0080(9)
C31 0.0278(11) 0.0223(10) 0.0417(13) 0.0076(9) 0.0054(9) 0.0106(9)
C32 0.0311(13) 0.0444(15) 0.0524(16) 0.0013(12) 0.0003(11) 0.0012(11)
C33 0.0545(16) 0.0528(16) 0.0372(14) 0.0094(12) -0.0024(12) 0.0219(13)
C34 0.0440(14) 0.0357(13) 0.0560(16) 0.0161(12) 0.0131(12) 0.0082(11)
C35 0.0384(13) 0.0314(12) 0.0312(12) 0.0076(9) 0.0033(10) 0.0141(10)
C36 0.0515(15) 0.0392(13) 0.0346(13) 0.0136(10) 0.0142(11) 0.0181(11)
C37 0.0689(18) 0.0439(14) 0.0324(13) 0.0101(11) 0.0140(12) 0.0310(14)
C38 0.0628(17) 0.0288(12) 0.0443(14) 0.0071(11) -0.0018(13) 0.0176(12)
C39 0.0398(14) 0.0349(13) 0.0621(17) 0.0171(12) 0.0046(12) 0.0119(11)
C40 0.0359(13) 0.0377(13) 0.0491(15) 0.0113(11) 0.0100(11) 0.0162(11)
C41 0.0547(17) 0.0319(13) 0.0621(18) 0.0030(12) 0.0168(14) 0.0126(12)

loop_
_atom_type_symbol
_atom_type_description
_atom_type_scat_dispersion_real
_atom_type_scat_dispersion_imag
_atom_type_scat_source
C C 0.0033 0.0016 'International Tables Vol C Tables 4.2.6.8 and 6.1.1.4'
H H 0.0000 0.0000 'International Tables Vol C Tables 4.2.6.8 and 6.1.1.4'
B B 0.0013 0.0007 'International Tables Vol C Tables 4.2.6.8 and 6.1.1.4'
O O 0.0106 0.0060 'International Tables Vol C Tables 4.2.6.8 and 6.1.1.4'
Na Na 0.0362 0.0249 'International Tables Vol C Tables 4.2.6.8 and 6.1.1.4'
Si Si 0.0817 0.0704 'International Tables Vol C Tables 4.2.6.8 and 6.1.1.4'

loop_
_geom_angle_atom_site_label_1
_geom_angle_atom_site_label_2
_geom_angle_atom_site_label_3
_geom_angle
O5 Na1 O4 120.20(6)
O5 Na1 O1 89.68(5)
O4 Na1 O1 136.65(6)
O5 Na1 O2 140.01(6)
O4 Na1 O2 96.25(6)
O1 Na1 O2 71.64(5)
O5 Na1 O6 70.78(5)
O4 Na1 O6 94.42(7)
O1 Na1 O6 126.59(7)
O2 Na1 O6 92.03(6)
O5 Na1 O3 82.61(5)
O4 Na1 O3 70.87(5)
O1 Na1 O3 84.20(5)
O2 Na1 O3 128.07(6)
O6 Na1 O3 137.63(6)
O5 Na1 C14 26.30(6)
O4 Na1 C14 102.99(8)
O1 Na1 C14 114.17(7)
O2 Na1 C14 137.02(8)
O6 Na1 C14 48.88(6)
O3 Na1 C14 94.66(7)
O5 Na1 C9 135.58(6)
O4 Na1 C9 103.48(6)
O1 Na1 C9 49.63(6)
O2 Na1 C9 26.15(6)
O6 Na1 C9 115.99(7)
O3 Na1 C9 106.15(6)
C14 Na1 C9 150.49(9)
O1 Si1 C1 104.31(8)
O1 Si1 C2 108.07(9)
C1 Si1 C2 114.94(10)
O1 Si1 C3 109.49(9)
C1 Si1 C3 113.17(10)
C2 Si1 C3 106.69(11)
O3 Si2 C4 110.93(9)
O3 Si2 C5 108.16(10)
C4 Si2 C5 106.10(12)
O3 Si2 C1 103.19(8)
C4 Si2 C1 112.77(10)
C5 Si2 C1 115.65(10)
O5 Si3 C7 108.73(10)
O5 Si3 C6 108.34(10)
C7 Si3 C6 107.38(12)
O5 Si3 C1 104.97(8)
C7 Si3 C1 113.00(10)
C6 Si3 C1 114.23(10)
C8 O1 Si1 122.97(13)
C8 O1 Na1 112.53(12)
Si1 O1 Na1 120.93(7)
C9 O2 C10 111.04(18)
C9 O2 Na1 105.87(12)
C10 O2 Na1 120.29(14)
C11 O3 Si2 121.81(12)
C11 O3 Na1 109.21(12)
Si2 O3 Na1 120.92(7)
C12 O4 C13 111.73(17)
C12 O4 Na1 113.24(12)
C13 O4 Na1 123.92(15)
C14 O5 Si3 120.45(14)
C14 O5 Na1 106.59(14)
Si3 O5 Na1 123.49(7)
C16 O6 C15 109.8(2)
C16 O6 Na1 134.89(16)
C15 O6 Na1 112.67(15)
C26 B1 C17 121.02(19)
C26 B1 H1P 106.9(13)
C17 B1 H1P 106.8(13)
C26 B1 H2P 111.3(14)
C17 B1 H2P 104.9(14)
H1P B1 H2P 104.7(19)
Si1 C1 Si2 112.78(10)
Si1 C1 Si3 115.07(10)
Si2 C1 Si3 113.12(10)
Si1 C1 H1A 105.7(15)
Si2 C1 H1A 105.8(14)
Si3 C1 H1A 103.1(15)
Si1 C2 H2A 109.5
Si1 C2 H2B 109.5
H2A C2 H2B 109.5
Si1 C2 H2C 109.5
H2A C2 H2C 109.5
H2B C2 H2C 109.5
Si1 C3 H3A 109.5
Si1 C3 H3B 109.5
H3A C3 H3B 109.5
Si1 C3 H3C 109.5
H3A C3 H3C 109.5
H3B C3 H3C 109.5
Si2 C4 H4A 109.5
Si2 C4 H4B 109.5
H4A C4 H4B 109.5
Si2 C4 H4C 109.5
H4A C4 H4C 109.5
H4B C4 H4C 109.5
Si2 C5 H5A 109.5
Si2 C5 H5B 109.5
H5A C5 H5B 109.5
Si2 C5 H5C 109.5
H5A C5 H5C 109.5
H5B C5 H5C 109.5
Si3 C6 H6A 109.5
Si3 C6 H6B 109.5
H6A C6 H6B 109.5
Si3 C6 H6C 109.5
H6A C6 H6C 109.5
H6B C6 H6C 109.5
Si3 C7 H7A 109.5
Si3 C7 H7B 109.5
H7A C7 H7B 109.5
Si3 C7 H7C 109.5
H7A C7 H7C 109.5
H7B C7 H7C 109.5
O1 C8 C9 109.67(18)
O1 C8 H8A 109.7
C9 C8 H8A 109.7
O1 C8 H8B 109.7
C9 C8 H8B 109.7
H8A C8 H8B 108.2
O2 C9 C8 108.97(17)
O2 C9 Na1 47.99(9)
C8 C9 Na1 80.52(12)
O2 C9 H9A 109.9
C8 C9 H9A 109.9
Na1 C9 H9A 157.8
O2 C9 H9B 109.9
C8 C9 H9B 109.9
Na1 C9 H9B 85.1
H9A C9 H9B 108.3
O2 C10 H10A 109.5
O2 C10 H10B 109.5
H10A C10 H10B 109.5
O2 C10 H10C 109.5
H10A C10 H10C 109.5
H10B C10 H10C 109.5
O3 C11 C12 109.76(17)
O3 C11 H11A 109.7
C12 C11 H11A 109.7
O3 C11 H11B 109.7
C12 C11 H11B 109.7
H11A C11 H11B 108.2
O4 C12 C11 109.24(18)
O4 C12 H12A 109.8
C11 C12 H12A 109.8
O4 C12 H12B 109.8
C11 C12 H12B 109.8
H12A C12 H12B 108.3
O4 C13 H13A 109.5
O4 C13 H13B 109.5
H13A C13 H13B 109.5
O4 C13 H13C 109.5
H13A C13 H13C 109.5
H13B C13 H13C 109.5
C15 C14 O5 114.0(2)
C15 C14 Na1 82.77(16)
O5 C14 Na1 47.11(10)
C15 C14 H14A 108.8
O5 C14 H14A 108.8
Na1 C14 H14A 88.0
C15 C14 H14B 108.8
O5 C14 H14B 108.8
Na1 C14 H14B 155.4
H14A C14 H14B 107.6
C14 C15 O6 113.6(3)
C14 C15 H15A 108.9
O6 C15 H15A 108.9
C14 C15 H15B 108.9
O6 C15 H15B 108.9
H15A C15 H15B 107.7
O6 C16 H16A 109.5
O6 C16 H16B 109.5
H16A C16 H16B 109.5
O6 C16 H16C 109.5
H16A C16 H16C 109.5
H16B C16 H16C 109.5
C22 C17 C18 115.51(19)
C22 C17 B1 127.35(19)
C18 C17 B1 117.03(18)
C19 C18 C17 121.8(2)
C19 C18 C23 117.5(2)
C17 C18 C23 120.62(19)
C20 C19 C18 122.0(2)
C20 C19 H19 119.0
C18 C19 H19 119.0
C21 C20 C19 117.0(2)
C21 C20 C24 121.8(2)
C19 C20 C24 121.2(2)
C20 C21 C22 122.6(2)
C20 C21 H21 118.7
C22 C21 H21 118.7
C21 C22 C17 121.2(2)
C21 C22 C25 116.66(19)
C17 C22 C25 122.16(19)
C18 C23 H23A 109.5
C18 C23 H23B 109.5
H23A C23 H23B 109.5
C18 C23 H23C 109.5
H23A C23 H23C 109.5
H23B C23 H23C 109.5
C20 C24 H24A 109.5
C20 C24 H24B 109.5
H24A C24 H24B 109.5
C20 C24 H24C 109.5
H24A C24 H24C 109.5
H24B C24 H24C 109.5
C22 C25 H25A 109.5
C22 C25 H25B 109.5
H25A C25 H25B 109.5
C22 C25 H25C 109.5
H25A C25 H25C 109.5
H25B C25 H25C 109.5
C27 C26 C31 115.66(19)
C27 C26 B1 121.2(2)
C31 C26 B1 123.1(2)
C28 C27 C26 122.00(19)
C28 C27 C32 117.8(2)
C26 C27 C32 120.2(2)
C29 C28 C27 121.7(2)
C29 C28 H28 119.2
C27 C28 H28 119.2
C28 C29 C30 117.0(2)
C28 C29 C33 121.4(2)
C30 C29 C33 121.6(2)
C29 C30 C31 122.38(19)
C29 C30 H30 118.8
C31 C30 H30 118.8
C30 C31 C26 121.3(2)
C30 C31 C34 117.8(2)
C26 C31 C34 120.9(2)
C27 C32 H32A 109.5
C27 C32 H32B 109.5
H32A C32 H32B 109.5
C27 C32 H32C 109.5
H32A C32 H32C 109.5
H32B C32 H32C 109.5
C29 C33 H33A 109.5
C29 C33 H33B 109.5
H33A C33 H33B 109.5
C29 C33 H33C 109.5
H33A C33 H33C 109.5
H33B C33 H33C 109.5
C31 C34 H34A 109.5
C31 C34 H34B 109.5
H34A C34 H34B 109.5
C31 C34 H34C 109.5
H34A C34 H34C 109.5
H34B C34 H34C 109.5
C36 C35 C40 118.0(2)
C36 C35 C41 121.4(2)
C40 C35 C41 120.6(2)
C35 C36 C37 121.3(2)
C35 C36 H36 119.4
C37 C36 H36 119.4
C38 C37 C36 120.0(2)
C38 C37 H37 120.0
C36 C37 H37 120.0
C37 C38 C39 119.4(2)
C37 C38 H38 120.3
C39 C38 H38 120.3
C40 C39 C38 120.2(2)
C40 C39 H39 119.9
C38 C39 H39 119.9
C39 C40 C35 121.2(2)
C39 C40 H40 119.4
C35 C40 H40 119.4
C35 C41 H41A 109.5
C35 C41 H41B 109.5
H41A C41 H41B 109.5
C35 C41 H41C 109.5
H41A C41 H41C 109.5
H41B C41 H41C 109.5

loop_
_geom_bond_atom_site_label_1
_geom_bond_atom_site_label_2
_geom_bond_distance
Na1 O5 2.3566(15)
Na1 O4 2.3651(16)
Na1 O1 2.3737(15)
Na1 O2 2.3917(16)
Na1 O6 2.3953(17)
Na1 O3 2.4467(15)
Na1 C14 3.083(3)
Na1 C9 3.096(2)
Si1 O1 1.6678(15)
Si1 C1 1.860(2)
Si1 C2 1.862(2)
Si1 C3 1.863(2)
Si2 O3 1.6714(14)
Si2 C4 1.858(2)
Si2 C5 1.868(2)
Si2 C1 1.872(2)
Si3 O5 1.6674(14)
Si3 C7 1.858(2)
Si3 C6 1.860(2)
Si3 C1 1.874(2)
O1 C8 1.431(2)
O2 C9 1.419(3)
O2 C10 1.427(3)
O3 C11 1.427(2)
O4 C12 1.421(3)
O4 C13 1.422(3)
O5 C14 1.425(3)
O6 C16 1.401(3)
O6 C15 1.417(3)
B1 C26 1.630(3)
B1 C17 1.640(3)
B1 H1P 1.12(3)
B1 H2P 1.13(3)
C1 H1A 0.94(3)
C2 H2A 0.9800
C2 H2B 0.9800
C2 H2C 0.9800
C3 H3A 0.9800
C3 H3B 0.9800
C3 H3C 0.9800
C4 H4A 0.9800
C4 H4B 0.9800
C4 H4C 0.9800
C5 H5A 0.9800
C5 H5B 0.9800
C5 H5C 0.9800
C6 H6A 0.9800
C6 H6B 0.9800
C6 H6C 0.9800
C7 H7A 0.9800
C7 H7B 0.9800
C7 H7C 0.9800
C8 C9 1.489(3)
C8 H8A 0.9900
C8 H8B 0.9900
C9 H9A 0.9900
C9 H9B 0.9900
C10 H10A 0.9800
C10 H10B 0.9800
C10 H10C 0.9800
C11 C12 1.493(3)
C11 H11A 0.9900
C11 H11B 0.9900
C12 H12A 0.9900
C12 H12B 0.9900
C13 H13A 0.9800
C13 H13B 0.9800
C13 H13C 0.9800
C14 C15 1.393(4)
C14 H14A 0.9900
C14 H14B 0.9900
C15 H15A 0.9900
C15 H15B 0.9900
C16 H16A 0.9800
C16 H16B 0.9800
C16 H16C 0.9800
C17 C22 1.415(3)
C17 C18 1.418(3)
C18 C19 1.393(3)
C18 C23 1.507(3)
C19 C20 1.391(3)
C19 H19 0.9500
C20 C21 1.377(3)
C20 C24 1.513(3)
C21 C22 1.403(3)
C21 H21 0.9500
C22 C25 1.515(3)
C23 H23A 0.9800
C23 H23B 0.9800
C23 H23C 0.9800
C24 H24A 0.9800
C24 H24B 0.9800
C24 H24C 0.9800
C25 H25A 0.9800
C25 H25B 0.9800
C25 H25C 0.9800
C26 C27 1.412(3)
C26 C31 1.412(3)
C27 C28 1.391(3)
C27 C32 1.515(3)
C28 C29 1.386(3)
C28 H28 0.9500
C29 C30 1.387(3)
C29 C33 1.505(3)
C30 C31 1.391(3)
C30 H30 0.9500
C31 C34 1.515(3)
C32 H32A 0.9800
C32 H32B 0.9800
C32 H32C 0.9800
C33 H33A 0.9800
C33 H33B 0.9800
C33 H33C 0.9800
C34 H34A 0.9800
C34 H34B 0.9800
C34 H34C 0.9800
C35 C36 1.383(3)
C35 C40 1.389(3)
C35 C41 1.507(3)
C36 C37 1.386(3)
C36 H36 0.9500
C37 C38 1.382(4)
C37 H37 0.9500
C38 C39 1.382(4)
C38 H38 0.9500
C39 C40 1.378(3)
C39 H39 0.9500
C40 H40 0.9500
C41 H41A 0.9800
C41 H41B 0.9800
C41 H41C 0.9800
